data_2014309
loop_
_publ_author_name
'Xiao-Hong Wen'
'R.-K. Li'
'C.-T. Chen'

_publ_section_title
;
 A new rubidium beryllium borate, RbBe~4~(BO~3~)~3~
;
_journal_coeditor_code BC1092
_journal_issue 3
_journal_name_full 'Acta Crystallographica Section C'
_journal_page_first i21
_journal_page_last i23
_journal_paper_doi 10.1107/S0108270106003131
_journal_volume 62
_journal_year 2006
_chemical_formula_iupac 'Rb Be4 (B O3)3'
_chemical_formula_moiety '3B O3 , Rb , 4Be'
_chemical_formula_sum 'B3 Be4 O9 Rb'
_chemical_formula_weight 297.94
_chemical_name_common 'rubidium tetraberyllium tris(borate)'
_chemical_name_systematic 'rubidium tetraberyllium tris(borate)'
_space_group_IT_number 62
_symmetry_cell_setting orthorhombic
_symmetry_space_group_name_Hall '-P 2ac 2n'
_symmetry_space_group_name_H-M 'P n m a'
_atom_sites_solution_primary direct
_atom_sites_solution_secondary difmap
_audit_creation_method SHELXL97
_cell_angle_alpha 90.00
_cell_angle_beta 90.00
_cell_angle_gamma 90.00
_cell_formula_units_Z 4
_cell_length_a 8.496(4)
_cell_length_b 13.274(6)
_cell_length_c 6.292(4)
_cell_measurement_reflns_used 44
_cell_measurement_temperature 295(2)
_cell_measurement_theta_max 15.85
_cell_measurement_theta_min 5.69
_cell_volume 709.6(6)
_computing_cell_refinement XSCANS
_computing_data_collection 'XSCANS (Bruker, 1997)'
_computing_data_reduction 'SHELXTL (Bruker, 1997)'
_computing_molecular_graphics 'ORTEP-3 for Windows (Farrugia, 1997)'
_computing_publication_material 'enCIFer (Allen <i>et al.</i>,  2004)'
_computing_structure_refinement 'SHELXL97 (Sheldrick, 1997)'
_computing_structure_solution 'SHELXS97 (Sheldrick, 1997)'
_diffrn_ambient_temperature 295(2)
_diffrn_measured_fraction_theta_full 0.995
_diffrn_measured_fraction_theta_max 0.995
_diffrn_measurement_device_type 'Bruker P4'
_diffrn_measurement_method \w
_diffrn_radiation_monochromator graphite
_diffrn_radiation_source 'fine-focus sealed tube'
_diffrn_radiation_type MoK\a
_diffrn_radiation_wavelength 0.71073
_diffrn_reflns_av_R_equivalents 0.0427
_diffrn_reflns_av_sigmaI/netI 0.0474
_diffrn_reflns_limit_h_max 12
_diffrn_reflns_limit_h_min -12
_diffrn_reflns_limit_k_max 20
_diffrn_reflns_limit_k_min -20
_diffrn_reflns_limit_l_max 9
_diffrn_reflns_limit_l_min -9
_diffrn_reflns_number 2586
_diffrn_reflns_theta_full 32.49
_diffrn_reflns_theta_max 32.49
_diffrn_reflns_theta_min 3.07
_diffrn_standards_decay_% 0
_diffrn_standards_interval_count 97
_diffrn_standards_number 3
_exptl_absorpt_coefficient_mu 7.005
_exptl_absorpt_correction_T_max 0.246
_exptl_absorpt_correction_T_min 0.088
_exptl_absorpt_correction_type empirical
_exptl_absorpt_process_details 'psi-scan (Reference)'
_exptl_crystal_colour colourless
_exptl_crystal_density_diffrn 2.789
_exptl_crystal_density_method 'not measured'
_exptl_crystal_description block
_exptl_crystal_F_000 560
_exptl_crystal_size_max 0.4
_exptl_crystal_size_mid 0.4
_exptl_crystal_size_min 0.2
_refine_diff_density_max 2.006
_refine_diff_density_min -1.458
_refine_ls_extinction_coef 0.083(6)
_refine_ls_extinction_expression Fc^*^=kFc[1+0.001xFc^2^\l^3^/sin(2\q)]^-1/4^
_refine_ls_extinction_method 'SHELXL97 (Sheldrick, 1997)'
_refine_ls_goodness_of_fit_ref 1.064
_refine_ls_matrix_type full
_refine_ls_number_parameters 83
_refine_ls_number_reflns 1324
_refine_ls_number_restraints 0
_refine_ls_restrained_S_all 1.064
_refine_ls_R_factor_all 0.0484
_refine_ls_R_factor_gt 0.0436
_refine_ls_shift/su_max 0.000
_refine_ls_shift/su_mean 0.000
_refine_ls_structure_factor_coef Fsqd
_refine_ls_weighting_details 'calc w = 1/[\s^2^(Fo^2^)+(0.0701P)^2^+0.2245P] where P=(Fo^2^+2Fc^2^)/3'
_refine_ls_weighting_scheme calc
_refine_ls_wR_factor_gt 0.1078
_refine_ls_wR_factor_ref 0.1122
_reflns_number_gt 1156
_reflns_number_total 1324
_reflns_threshold_expression I>2\s(I)
_cod_data_source_file bc1092.cif
_cod_data_source_block I
_cod_depositor_comments
;
The following automatic conversions were performed:
'_symmetry_cell_setting' value 'Orthorhombic' changed to 'orthorhombic'
according to '/home/saulius/struct/CIF-dictionaries/cif_core.dic'
dictionary named 'cif_core.dic' version 2.4.1 from 2010-06-29.

Automatic conversion script
Id: cif_fix_enum 1527 2010-12-29 10:47:43Z saulius 

The following automatic conversions were performed:

'_symmetry_cell_setting' value 'Orthorhombic' changed to
'orthorhombic' according to
/home/saulius/struct/CIF-dictionaries/cif_core.dic dictionary named
'cif_core.dic' version 2.4.1 from 2010-06-29.

Automatic conversion script
Id: cif_fix_values 1715 2011-07-08 13:25:40Z adriana 
;
_cod_original_cell_volume 709.7(6)
_cod_database_code 2014309
_cod_database_fobs_code 2014309

loop_
_symmetry_equiv_pos_as_xyz
'x, y, z'
'-x+1/2, -y, z+1/2'
'-x, y+1/2, -z'
'x+1/2, -y+1/2, -z+1/2'
'-x, -y, -z'
'x-1/2, y, -z-1/2'
'x, -y-1/2, z'
'-x-1/2, y-1/2, z-1/2'

loop_
_atom_site_type_symbol
_atom_site_label
_atom_site_fract_x
_atom_site_fract_y
_atom_site_fract_z
_atom_site_U_iso_or_equiv
_atom_site_adp_type
_atom_site_calc_flag
_atom_site_refinement_flags
_atom_site_occupancy
_atom_site_disorder_assembly
_atom_site_disorder_group
Rb Rb 0.56713(4) 0.2500 0.67089(5) 0.02922(18) Uani d S 1 . .
B B1 0.4493(4) 0.2500 0.1890(5) 0.0159(5) Uani d S 1 . .
B B2 0.6761(3) 0.53556(16) 0.3063(4) 0.0171(4) Uani d . 1 . .
Be Be1 0.7205(3) 0.35637(19) 0.1461(4) 0.0184(5) Uani d . 1 . .
Be Be2 0.4369(3) 0.44254(19) 0.0938(4) 0.0176(5) Uani d . 1 . .
O O1 0.2972(2) 0.2500 0.2605(3) 0.0174(4) Uani d S 1 . .
O O2 0.52638(19) 0.33876(11) 0.1526(2) 0.0185(3) Uani d . 1 . .
O O3 0.71178(18) 0.61848(11) 0.4175(2) 0.0202(3) Uani d . 1 . .
O O4 0.76103(19) 0.44568(11) 0.3193(2) 0.0190(3) Uani d . 1 . .
O O5 0.55048(18) 0.53595(12) 0.1638(2) 0.0170(3) Uani d . 1 . .

loop_
_atom_site_aniso_label
_atom_site_aniso_U_11
_atom_site_aniso_U_22
_atom_site_aniso_U_33
_atom_site_aniso_U_12
_atom_site_aniso_U_13
_atom_site_aniso_U_23
Rb 0.0289(2) 0.0342(2) 0.0246(2) 0.000 -0.00395(11) 0.000
B1 0.0157(11) 0.0191(12) 0.0129(12) 0.000 -0.0017(10) 0.000
B2 0.0173(9) 0.0200(8) 0.0140(8) 0.0006(7) 0.0001(7) 0.0004(7)
Be1 0.0174(10) 0.0185(10) 0.0193(11) -0.0004(8) -0.0001(9) 0.0000(8)
Be2 0.0180(11) 0.0190(10) 0.0157(12) 0.0000(7) 0.0005(8) -0.0008(8)
O1 0.0161(8) 0.0179(8) 0.0183(9) 0.000 0.0032(7) 0.000
O2 0.0159(6) 0.0179(6) 0.0216(7) 0.0000(5) 0.0002(5) 0.0009(5)
O3 0.0219(6) 0.0194(6) 0.0193(7) 0.0006(5) -0.0038(6) -0.0025(5)
O4 0.0179(6) 0.0191(6) 0.0201(7) 0.0016(5) -0.0032(5) -0.0018(5)
O5 0.0175(6) 0.0198(6) 0.0136(7) 0.0001(5) -0.0017(4) 0.0001(4)

loop_
_atom_type_symbol
_atom_type_description
_atom_type_scat_dispersion_real
_atom_type_scat_dispersion_imag
_atom_type_scat_source
Be Be 0.0005 0.0002 'International Tables Vol C Tables 4.2.6.8 and 6.1.1.4'
B B 0.0013 0.0007 'International Tables Vol C Tables 4.2.6.8 and 6.1.1.4'
O O 0.0106 0.0060 'International Tables Vol C Tables 4.2.6.8 and 6.1.1.4'
Rb Rb -0.9393 2.9676 'International Tables Vol C Tables 4.2.6.8 and 6.1.1.4'

loop_
_geom_angle_atom_site_label_1
_geom_angle_atom_site_label_2
_geom_angle_atom_site_label_3
_geom_angle_site_symmetry_1
_geom_angle_site_symmetry_3
_geom_angle
_geom_angle_publ_flag
O3 Rb O3 3_646 5_666 71.30(7) ?
O3 Rb O3 3_646 2_665 158.65(3) ?
O3 Rb O3 5_666 2_665 104.62(5) ?
O3 Rb O3 3_646 8_756 104.62(5) ?
O3 Rb O3 5_666 8_756 158.65(3) ?
O3 Rb O3 2_665 8_756 71.25(6) ?
O3 Rb O5 3_646 5_666 109.41(5) ?
O3 Rb O5 5_666 5_666 44.99(4) ?
O3 Rb O5 2_665 5_666 60.54(5) ?
O3 Rb O5 8_756 5_666 123.15(5) ?
O3 Rb O5 3_646 3_646 44.99(4) ?
O3 Rb O5 5_666 3_646 109.41(5) ?
O3 Rb O5 2_665 3_646 123.15(5) ?
O3 Rb O5 8_756 3_646 60.54(5) ?
O5 Rb O5 5_666 3_646 126.17(6) ?
O3 Rb B1 3_646 . 64.90(5) ?
O3 Rb B1 5_666 . 64.90(5) ?
O3 Rb B1 2_665 . 133.47(5) ?
O3 Rb B1 8_756 . 133.47(5) ?
O5 Rb B1 5_666 . 102.23(4) ?
O5 Rb B1 3_646 . 102.23(4) ?
O3 Rb O2 3_646 1_556 107.35(4) ?
O3 Rb O2 5_666 1_556 83.01(4) ?
O3 Rb O2 2_665 1_556 51.44(4) ?
O3 Rb O2 8_756 1_556 78.25(5) ?
O5 Rb O2 5_666 1_556 48.93(4) ?
O5 Rb O2 3_646 1_556 89.16(5) ?
B1 Rb O2 . 1_556 147.88(5) ?
O3 Rb O2 3_646 7_566 83.01(4) ?
O3 Rb O2 5_666 7_566 107.35(4) ?
O3 Rb O2 2_665 7_566 78.25(5) ?
O3 Rb O2 8_756 7_566 51.44(4) ?
O5 Rb O2 5_666 7_566 89.16(5) ?
O5 Rb O2 3_646 7_566 48.93(4) ?
B1 Rb O2 . 7_566 147.88(5) ?
O2 Rb O2 1_556 7_566 42.23(6) ?
O3 Rb O1 3_646 6_656 108.16(5) ?
O3 Rb O1 5_666 6_656 108.16(5) ?
O3 Rb O1 2_665 6_656 93.09(5) ?
O3 Rb O1 8_756 6_656 93.09(5) ?
O5 Rb O1 5_666 6_656 116.63(3) ?
O5 Rb O1 3_646 6_656 116.63(3) ?
B1 Rb O1 . 6_656 54.02(7) ?
O2 Rb O1 1_556 6_656 144.49(4) ?
O2 Rb O1 7_566 6_656 144.49(4) ?
O3 Rb B1 3_646 1_556 86.87(6) ?
O3 Rb B1 5_666 1_556 86.87(6) ?
O3 Rb B1 2_665 1_556 71.88(6) ?
O3 Rb B1 8_756 1_556 71.88(6) ?
O5 Rb B1 5_666 1_556 66.16(3) ?
O5 Rb B1 3_646 1_556 66.16(3) ?
B1 Rb B1 . 1_556 144.67(10) ?
O2 Rb B1 1_556 1_556 23.49(4) ?
O2 Rb B1 7_566 1_556 23.49(4) ?
O1 Rb B1 6_656 1_556 161.31(6) ?
O3 Rb O1 3_646 . 48.38(4) ?
O3 Rb O1 5_666 . 48.38(4) ?
O3 Rb O1 2_665 . 143.44(3) ?
O3 Rb O1 8_756 . 143.44(3) ?
O5 Rb O1 5_666 . 92.06(4) ?
O5 Rb O1 3_646 . 92.06(4) ?
B1 Rb O1 . . 23.35(6) ?
O2 Rb O1 1_556 . 128.51(5) ?
O2 Rb O1 7_566 . 128.51(5) ?
O1 Rb O1 6_656 . 77.37(4) ?
B1 Rb O1 1_556 . 121.33(7) ?
O2 B1 O2 . 7_565 119.0(3) y
O2 B1 O1 . . 120.48(13) y
O2 B1 O1 7_565 . 120.48(13) n
O2 B1 Rb . . 90.52(15) ?
O2 B1 Rb 7_565 . 90.52(15) ?
O1 B1 Rb . . 89.08(16) ?
O2 B1 Rb . 1_554 72.51(14) ?
O2 B1 Rb 7_565 1_554 72.51(14) ?
O1 B1 Rb . 1_554 126.25(18) ?
Rb B1 Rb . 1_554 144.67(10) ?
O3 B2 O5 . . 120.43(19) y
O3 B2 O4 . . 123.68(19) y
O5 B2 O4 . . 115.87(18) y
O3 B2 Rb . 5_666 56.42(11) ?
O5 B2 Rb . 5_666 64.78(11) ?
O4 B2 Rb . 5_666 172.56(14) ?
O3 B2 Rb . 2_664 49.60(11) ?
O5 B2 Rb . 2_664 107.54(12) ?
O4 B2 Rb . 2_664 111.55(13) ?
Rb B2 Rb 5_666 2_664 74.48(5) ?
O3 Be1 O4 2_664 . 111.92(18) y
O3 Be1 O1 2_664 6_656 110.95(18) y
O4 Be1 O1 . 6_656 107.20(18) y
O3 Be1 O2 2_664 . 114.28(18) y
O4 Be1 O2 . . 106.95(17) y
O1 Be1 O2 6_656 . 105.07(17) y
O3 Be1 Be2 2_664 . 97.15(15) ?
O4 Be1 Be2 . . 87.83(14) ?
O1 Be1 Be2 6_656 . 139.13(17) ?
O2 Be1 Be2 . . 34.45(9) ?
O3 Be1 Be2 2_664 6_656 102.28(15) ?
O4 Be1 Be2 . 6_656 32.43(10) ?
O1 Be1 Be2 6_656 6_656 83.07(14) ?
O2 Be1 Be2 . 6_656 135.61(16) ?
Be2 Be1 Be2 . 6_656 120.12(13) ?
O3 Be1 Rb 2_664 1_554 56.85(10) ?
O4 Be1 Rb . 1_554 156.85(14) ?
O1 Be1 Rb 6_656 1_554 95.94(13) ?
O2 Be1 Rb . 1_554 66.55(10) ?
Be2 Be1 Rb . 1_554 74.77(8) ?
Be2 Be1 Rb 6_656 1_554 157.38(11) ?
O3 Be1 Rb 2_664 . 170.47(14) ?
O4 Be1 Rb . . 76.42(11) ?
O1 Be1 Rb 6_656 . 60.94(11) ?
O2 Be1 Rb . . 65.74(10) ?
Be2 Be1 Rb . . 87.56(9) ?
Be2 Be1 Rb 6_656 . 82.28(9) ?
Rb Be1 Rb 1_554 . 117.08(8) ?
O3 Be1 Rb 2_664 6_656 47.57(9) ?
O4 Be1 Rb . 6_656 116.73(13) ?
O1 Be1 Rb 6_656 6_656 64.48(11) ?
O2 Be1 Rb . 6_656 136.29(13) ?
Be2 Be1 Rb . 6_656 141.55(11) ?
Be2 Be1 Rb 6_656 6_656 87.05(9) ?
Rb Be1 Rb 1_554 6_656 72.37(6) ?
Rb Be1 Rb . 6_656 125.21(7) ?
O4 Be2 O2 6_556 . 112.63(17) y
O4 Be2 O5 6_556 . 116.26(17) y
O2 Be2 O5 . . 107.93(16) y
O4 Be2 O5 6_556 5_665 113.20(17) y
O2 Be2 O5 . 5_665 110.03(16) y
O5 Be2 O5 . 5_665 95.48(15) y
O4 Be2 Be2 6_556 5_665 128.4(2) ?
O2 Be2 Be2 . 5_665 118.9(2) ?
O5 Be2 Be2 . 5_665 48.07(11) ?
O5 Be2 Be2 5_665 5_665 47.41(12) ?
O4 Be2 Be1 6_556 . 144.16(17) ?
O2 Be2 Be1 . . 35.67(10) ?
O5 Be2 Be1 . . 76.13(12) ?
O5 Be2 Be1 5_665 . 97.82(13) ?
Be2 Be2 Be1 5_665 . 85.66(15) ?
O4 Be2 Be1 6_556 6_556 33.69(10) ?
O2 Be2 Be1 . 6_556 79.69(13) ?
O5 Be2 Be1 . 6_556 123.91(15) ?
O5 Be2 Be1 5_665 6_556 135.19(15) ?
Be2 Be2 Be1 5_665 6_556 160.53(19) ?
Be1 Be2 Be1 . 6_556 110.73(12) ?
O4 Be2 Rb 6_556 1_554 121.62(13) ?
O2 Be2 Rb . 1_554 57.17(10) ?
O5 Be2 Rb . 1_554 121.40(13) ?
O5 Be2 Rb 5_665 1_554 54.37(9) ?
Be2 Be2 Rb 5_665 1_554 87.13(14) ?
Be1 Be2 Rb . 1_554 62.92(8) ?
Be1 Be2 Rb 6_556 1_554 109.36(10) ?
B1 O1 Be1 . 4_455 119.09(12) ?
B1 O1 Be1 . 6_556 119.09(12) ?
Be1 O1 Be1 4_455 6_556 116.3(2) ?
B1 O1 Rb . 6_556 106.57(16) ?
Be1 O1 Rb 4_455 6_556 93.32(12) ?
Be1 O1 Rb 6_556 6_556 93.32(12) ?
B1 O1 Rb . . 67.57(15) ?
Be1 O1 Rb 4_455 . 89.77(12) ?
Be1 O1 Rb 6_556 . 89.77(12) ?
Rb O1 Rb 6_556 . 174.14(7) ?
B1 O2 Be2 . . 123.22(18) ?
B1 O2 Be1 . . 126.79(18) ?
Be2 O2 Be1 . . 109.88(15) ?
B1 O2 Rb . 1_554 84.00(14) ?
Be2 O2 Rb . 1_554 98.30(11) ?
Be1 O2 Rb . 1_554 85.58(11) ?
B1 O2 Rb . . 66.38(14) ?
Be2 O2 Rb . . 123.33(12) ?
Be1 O2 Rb . . 88.41(11) ?
Rb O2 Rb 1_554 . 137.31(5) ?
B2 O3 Be1 . 2_665 136.84(17) ?
B2 O3 Rb . 5_666 101.71(12) ?
Be1 O3 Rb 2_665 5_666 109.44(12) ?
B2 O3 Rb . 2_664 110.51(13) ?
Be1 O3 Rb 2_665 2_664 96.88(12) ?
Rb O3 Rb 5_666 2_664 93.45(5) ?
B2 O4 Be2 . 6_656 121.84(17) ?
B2 O4 Be1 . . 117.91(16) ?
Be2 O4 Be1 6_656 . 113.88(16) ?
B2 O5 Be2 . . 128.57(16) ?
B2 O5 Be2 . 5_665 125.69(16) ?
Be2 O5 Be2 . 5_665 84.52(15) ?
B2 O5 Rb . 5_666 91.91(11) ?
Be2 O5 Rb . 5_666 125.48(12) ?
Be2 O5 Rb 5_665 5_666 100.77(11) ?

loop_
_geom_bond_atom_site_label_1
_geom_bond_atom_site_label_2
_geom_bond_site_symmetry_2
_geom_bond_distance
_geom_bond_publ_flag
Rb O3 3_646 2.9954(18) y
Rb O3 5_666 2.9954(17) n
Rb O3 2_665 2.9974(18) y
Rb O3 8_756 2.9974(18) n
Rb O5 5_666 3.187(2) y
Rb O5 3_646 3.187(2) n
Rb B1 . 3.193(4) ?
Rb O2 1_556 3.271(2) y
Rb O2 7_566 3.271(2) n
Rb O1 6_656 3.345(3) y
Rb B1 1_556 3.411(4) ?
Rb O1 . 3.454(3) y
B1 O2 . 1.367(2) y
B1 O2 7_565 1.367(2) n
B1 O1 . 1.369(4) y
B1 Rb 1_554 3.411(4) ?
B2 O3 . 1.339(3) y
B2 O5 . 1.394(3) y
B2 O4 . 1.397(3) y
B2 Rb 5_666 3.520(2) ?
B2 Rb 2_664 3.686(2) ?
Be1 O3 2_664 1.585(3) y
Be1 O4 . 1.647(3) y
Be1 O1 6_656 1.662(3) y
Be1 O2 . 1.667(3) y
Be1 Be2 . 2.687(4) ?
Be1 Be2 6_656 2.715(4) ?
Be1 Rb 1_554 3.554(3) ?
Be1 Rb 6_656 3.827(3) ?
Be2 O4 6_556 1.592(3) y
Be2 O2 . 1.616(3) y
Be2 O5 . 1.632(3) y
Be2 O5 5_665 1.649(3) y
Be2 Be2 5_665 2.206(5) ?
Be2 Be1 6_556 2.715(4) ?
Be2 Rb 1_554 3.852(3) ?
O1 Be1 4_455 1.662(3) ?
O1 Be1 6_556 1.662(3) ?
O1 Rb 6_556 3.345(3) ?
O2 Rb 1_554 3.271(2) ?
O3 Be1 2_665 1.585(3) ?
O3 Rb 5_666 2.9954(18) ?
O3 Rb 2_664 2.9974(18) ?
O4 Be2 6_656 1.592(3) ?
O5 Be2 5_665 1.649(3) ?
O5 Rb 5_666 3.187(2) ?
